data_7209377
loop_
_publ_author_name
'Naether, C.'
'Wu, Y.'
'Bensch, W.'

_publ_section_title
;
 Low dimensional materials: syntheses structures, and optical properties
 of Rb2 Cu Ta S4, Rb2 Cu Ta Se4, Rb Cu2 Ta Se4, K3 Ag3 Ta2 Se8, and Rb3 Ag
 Ta2 Se12
;
_journal_name_full
;
Zeitschrift fuer Naturforschung, Teil B. Anorganische Chemie, Organische
 Chemie (42,1987-)
;
_journal_page_first 1006
_journal_page_last 1014
_journal_volume 59
_journal_year 2004
_chemical_formula_sum 'Ag3 K3 Se8 Ta2'
_chemical_name_systematic 'K3 (Ag3 Ta2 Se8)'
_space_group_IT_number 15
_symmetry_space_group_name_Hall '-C 2yc'
_symmetry_space_group_name_H-M 'C 1 2/c 1'
_cell_angle_alpha 90
_cell_angle_beta 119.7
_cell_angle_gamma 90
_cell_formula_units_Z 4
_cell_length_a 25.137
_cell_length_b 6.1007
_cell_length_c 14.403
_cell_volume 1918.588
_citation_journal_id_ASTM ZNBSEN
_cod_data_source_file silver3-x_50.cif
_cod_data_source_block Ag3K3Se8Ta2
_cod_database_code 7209377

loop_
_symmetry_equiv_pos_as_xyz
x,y,z
-x,y,-z+1/2
-x,-y,-z
x,-y,z-1/2
x+1/2,y+1/2,z
-x+1/2,y+1/2,-z+1/2
-x+1/2,-y+1/2,-z
x+1/2,-y+1/2,z-1/2

loop_
_atom_site_label
_atom_site_type_symbol
_atom_site_fract_x
_atom_site_fract_y
_atom_site_fract_z
_atom_site_occupancy
_atom_site_U_iso_or_equiv
Se4 Se-2 0.09866 0.90378 0.39319 1 0.0
Se2 Se-2 0.04638 0.46993 0.14886 1 0.0
Ag2 Ag+1 0.12896 0.19462 0.29273 1 0.0
K2 K+1 0 0 0 1 0.0
Se3 Se-2 0.21712 0.48093 0.39951 1 0.0
Ag1 Ag+1 0 0.69089 0.25 1 0.0
Se1 Se-2 0.15976 0.92546 0.18115 1 0.0
K1 K+1 0.19436 0.4266 0.1074 1 0.0
Ta1 Ta+5 0.129199 0.6945 0.28229 1 0.0
